data_4504295
loop_
_publ_author_name
'Wang, Cui-Juan'
'Ma, Hai-Rui'
'Wang, Yao-Yu'
'Liu, Ping'
'Zhou, Li-Jun'
'Shi, Qi-Zhen'
'Peng, Shie-Ming'

_publ_section_title
;
 Subtle Structural Changes in Coordination Chains:&#x00A0; Influence of
 the Flexibility of the Precursor Ligands and of the Solvent
;
_journal_issue 9
_journal_name_full 'Crystal Growth &amp; Design'
_journal_page_first 1811
_journal_paper_doi 10.1021/cg070246g
_journal_volume 7
_journal_year 2007
_chemical_formula_sum 'C19.25 H19.5 Cl0.5 Cu N5 O4'
_chemical_formula_weight 466.16
_chemical_name_systematic
; 
 ? 
;
_space_group_IT_number 14
_symmetry_space_group_name_Hall '-P 2ybc'
_symmetry_space_group_name_H-M 'P 1 21/c 1'
_atom_sites_solution_hydrogens geom
_atom_sites_solution_primary direct
_atom_sites_solution_secondary difmap
_audit_creation_method SHELXL-97
_cell_angle_alpha 90.00
_cell_angle_beta 97.415(2)
_cell_angle_gamma 90.00
_cell_formula_units_Z 4
_cell_length_a 8.5396(3)
_cell_length_b 16.4589(6)
_cell_length_c 16.1176(5)
_cell_measurement_temperature 291(2)
_cell_volume 2246.42(13)
_computing_structure_refinement 'SHELXL-97 (Sheldrick, 1997)'
_computing_structure_solution 'SHELXS-97 (Sheldrick, 1990)'
_diffrn_ambient_temperature 291(2)
_diffrn_measured_fraction_theta_full 0.995
_diffrn_measured_fraction_theta_max 0.995
_diffrn_radiation_monochromator graphite
_diffrn_radiation_source 'fine-focus sealed tube'
_diffrn_radiation_type MoK\a
_diffrn_radiation_wavelength 0.71073
_diffrn_reflns_av_R_equivalents 0.0319
_diffrn_reflns_av_sigmaI/netI 0.0488
_diffrn_reflns_limit_h_max 9
_diffrn_reflns_limit_h_min -10
_diffrn_reflns_limit_k_max 19
_diffrn_reflns_limit_k_min -18
_diffrn_reflns_limit_l_max 14
_diffrn_reflns_limit_l_min -19
_diffrn_reflns_number 11338
_diffrn_reflns_theta_full 25.50
_diffrn_reflns_theta_max 25.50
_diffrn_reflns_theta_min 2.55
_exptl_absorpt_coefficient_mu 1.248
_exptl_absorpt_correction_T_max 0.8457
_exptl_absorpt_correction_T_min 0.7037
_exptl_crystal_density_diffrn 1.378
_exptl_crystal_density_method 'not measured'
_exptl_crystal_F_000 1078
_exptl_crystal_size_max 0.30
_exptl_crystal_size_mid 0.16
_exptl_crystal_size_min 0.14
_refine_diff_density_max 1.376
_refine_diff_density_min -0.794
_refine_diff_density_rms 0.100
_refine_ls_extinction_method none
_refine_ls_goodness_of_fit_ref 1.064
_refine_ls_hydrogen_treatment mixed
_refine_ls_matrix_type full
_refine_ls_number_parameters 291
_refine_ls_number_reflns 4163
_refine_ls_number_restraints 12
_refine_ls_restrained_S_all 1.123
_refine_ls_R_factor_all 0.0862
_refine_ls_R_factor_gt 0.0633
_refine_ls_shift/su_max 0.002
_refine_ls_shift/su_mean 0.000
_refine_ls_structure_factor_coef Fsqd
_refine_ls_weighting_details 'calc w=1/[\s^2^(Fo^2^)+(0.1357P)^2^+0.0000P] where P=(Fo^2^+2Fc^2^)/3'
_refine_ls_weighting_scheme calc
_refine_ls_wR_factor_gt 0.1965
_refine_ls_wR_factor_ref 0.2083
_reflns_number_gt 2843
_reflns_number_total 4163
_reflns_threshold_expression >2sigma(I)
_cod_data_source_file cg070246gsi20070606_092925.cif
_cod_data_source_block xb0374m
_cod_original_formula_sum 'C19.25 H19.50 Cl0.5 Cu N5 O4'
_cod_database_code 4504295

loop_
_symmetry_equiv_pos_as_xyz
'x, y, z'
'-x, y+1/2, -z+1/2'
'-x, -y, -z'
'x, -y-1/2, z-1/2'

loop_
_atom_site_label
_atom_site_type_symbol
_atom_site_fract_x
_atom_site_fract_y
_atom_site_fract_z
_atom_site_U_iso_or_equiv
_atom_site_adp_type
_atom_site_occupancy
_atom_site_symmetry_multiplicity
_atom_site_calc_flag
_atom_site_refinement_flags
Cu1 Cu 0.51913(4) 1.15610(2) 0.29686(2) 0.04281(12) Uani 1 1 d .
N1 N 0.3256(3) 1.11575(17) 0.34403(17) 0.0434(7) Uani 1 1 d .
N2 N -0.1045(3) 1.03545(16) 0.41135(17) 0.0426(7) Uani 1 1 d .
H2A H -0.1546 1.0735 0.4333 0.051 Uiso 1 1 calc R
N3 N -0.1160(3) 0.89696(16) 0.37327(16) 0.0400(7) Uani 1 1 d .
N4 N -0.1346(3) 0.75676(18) 0.34132(19) 0.0538(8) Uani 1 1 d .
H4A H -0.1931 0.7145 0.3439 0.065 Uiso 1 1 calc R
N5 N 0.2878(3) 0.69384(17) 0.25231(16) 0.0427(7) Uani 1 1 d .
O1 O 0.5321(3) 1.25015(14) 0.37141(14) 0.0471(6) Uani 1 1 d .
O2 O 0.6877(3) 1.16341(15) 0.44643(18) 0.0624(8) Uani 1 1 d .
O3 O 0.5100(3) 1.06117(16) 0.22550(16) 0.0580(7) Uani 1 1 d .
O4 O 0.3286(4) 1.11818(19) 0.1339(2) 0.0857(10) Uani 1 1 d .
C1 C 0.2208(4) 1.1662(2) 0.3729(2) 0.0471(10) Uani 1 1 d .
H1 H 0.2446 1.2213 0.3764 0.057 Uiso 1 1 calc R
C2 C 0.0810(4) 1.1409(2) 0.3973(2) 0.0437(9) Uani 1 1 d .
H2 H 0.0136 1.1781 0.4178 0.052 Uiso 1 1 calc R
C3 C 0.0401(3) 1.0585(2) 0.39123(19) 0.0372(8) Uani 1 1 d .
C4 C 0.1552(4) 1.0063(2) 0.3670(2) 0.0439(9) Uani 1 1 d .
H4 H 0.1395 0.9504 0.3668 0.053 Uiso 1 1 calc R
C5 C 0.2885(4) 1.0373(2) 0.3439(2) 0.0448(9) Uani 1 1 d .
H5 H 0.3608 1.0009 0.3265 0.054 Uiso 1 1 calc R
C6 C -0.1851(3) 0.96204(19) 0.40277(19) 0.0363(8) Uani 1 1 d .
C7 C -0.3373(4) 0.9615(2) 0.4260(2) 0.0445(9) Uani 1 1 d .
H7 H -0.3808 1.0081 0.4462 0.053 Uiso 1 1 calc R
C8 C -0.4205(4) 0.8899(2) 0.4183(2) 0.0511(10) Uani 1 1 d .
H8 H -0.5220 0.8876 0.4333 0.061 Uiso 1 1 calc R
C9 C -0.3542(4) 0.8221(2) 0.3884(2) 0.0508(10) Uani 1 1 d .
H9 H -0.4096 0.7733 0.3822 0.061 Uiso 1 1 calc R
C10 C -0.2006(4) 0.82812(19) 0.3672(2) 0.0406(8) Uani 1 1 d .
C11 C 0.0069(4) 0.7412(2) 0.3124(2) 0.0423(9) Uani 1 1 d .
C12 C 0.0534(4) 0.6595(2) 0.3107(2) 0.0473(10) Uani 1 1 d .
H12 H -0.0088 0.6191 0.3302 0.057 Uiso 1 1 calc R
C13 C 0.1908(4) 0.6396(2) 0.2802(2) 0.0474(10) Uani 1 1 d .
H13 H 0.2182 0.5849 0.2789 0.057 Uiso 1 1 calc R
C14 C 0.2417(4) 0.7713(2) 0.2533(2) 0.0499(10) Uani 1 1 d .
H14 H 0.3058 0.8104 0.2332 0.060 Uiso 1 1 calc R
C15 C 0.1048(4) 0.7969(2) 0.2823(2) 0.0479(9) Uani 1 1 d .
H15 H 0.0790 0.8518 0.2815 0.058 Uiso 1 1 calc R
C16 C 0.6225(4) 1.2309(2) 0.4380(2) 0.0438(9) Uani 1 1 d .
C17 C 0.6479(5) 1.2935(2) 0.5056(2) 0.0662(13) Uani 1 1 d .
H17A H 0.6883 1.2679 0.5575 0.099 Uiso 1 1 calc R
H17B H 0.5493 1.3196 0.5115 0.099 Uiso 1 1 calc R
H17C H 0.7222 1.3333 0.4914 0.099 Uiso 1 1 calc R
C18 C 0.4111(5) 1.0603(2) 0.1594(3) 0.0571(11) Uani 1 1 d .
C19 C 0.3982(7) 0.9827(3) 0.1133(3) 0.108(2) Uani 1 1 d .
H19A H 0.2898 0.9657 0.1046 0.162 Uiso 1 1 calc R
H19B H 0.4605 0.9421 0.1451 0.162 Uiso 1 1 calc R
H19C H 0.4360 0.9897 0.0602 0.162 Uiso 1 1 calc R
Cl1 Cl 0.0443(11) 0.3606(4) 0.4629(4) 0.461(4) Uani 1 1 d DU
Cl2 Cl 0.1949(9) 0.4140(5) 0.3464(5) 0.495(4) Uani 1 1 d DU
C20 C 0.087(3) 0.4510(9) 0.4229(12) 0.519(6) Uani 1 1 d DU
H20A H 0.1506 0.4849 0.4636 0.623 Uiso 0.25 1 calc PR
H20B H -0.0066 0.4803 0.3993 0.623 Uiso 0.25 1 calc PR

loop_
_atom_site_aniso_label
_atom_site_aniso_U_11
_atom_site_aniso_U_22
_atom_site_aniso_U_33
_atom_site_aniso_U_23
_atom_site_aniso_U_13
_atom_site_aniso_U_12
Cu1 0.0390(2) 0.0419(2) 0.0507(2) -0.00475(18) 0.01781(18) -0.00816(17)
N1 0.0367(14) 0.0414(16) 0.0542(16) -0.0044(13) 0.0134(12) -0.0040(13)
N2 0.0322(13) 0.0357(15) 0.0639(16) -0.0013(13) 0.0209(12) 0.0052(12)
N3 0.0329(13) 0.0421(15) 0.0477(15) -0.0018(13) 0.0146(11) 0.0045(12)
N4 0.0391(15) 0.0433(17) 0.083(2) -0.0119(15) 0.0234(14) -0.0028(13)
N5 0.0445(14) 0.0424(15) 0.0442(14) -0.0010(13) 0.0174(11) 0.0066(13)
O1 0.0413(12) 0.0468(14) 0.0553(13) -0.0045(11) 0.0144(10) -0.0054(11)
O2 0.0609(15) 0.0500(15) 0.0811(17) 0.0056(13) 0.0278(13) 0.0145(13)
O3 0.0484(13) 0.0620(16) 0.0675(15) -0.0168(13) 0.0226(11) -0.0085(12)
O4 0.102(2) 0.0612(19) 0.097(2) 0.0041(17) 0.0257(18) 0.0199(18)
C1 0.0424(18) 0.0381(19) 0.063(2) -0.0071(16) 0.0153(16) -0.0019(15)
C2 0.0390(17) 0.0378(18) 0.057(2) 0.0000(16) 0.0164(15) 0.0052(14)
C3 0.0334(15) 0.0377(17) 0.0423(16) 0.0037(14) 0.0113(13) 0.0003(14)
C4 0.0357(16) 0.0371(18) 0.061(2) -0.0004(16) 0.0140(15) 0.0001(14)
C5 0.0384(17) 0.0396(19) 0.060(2) 0.0003(16) 0.0187(15) 0.0031(15)
C6 0.0311(15) 0.0354(17) 0.0445(16) 0.0041(14) 0.0132(12) 0.0020(13)
C7 0.0358(16) 0.0406(19) 0.061(2) 0.0025(16) 0.0205(14) 0.0053(15)
C8 0.0352(16) 0.053(2) 0.070(2) 0.0016(18) 0.0260(15) 0.0024(16)
C9 0.0382(18) 0.0408(19) 0.076(2) -0.0017(18) 0.0173(17) -0.0055(15)
C10 0.0367(16) 0.0363(18) 0.0519(18) 0.0003(15) 0.0175(14) 0.0022(14)
C11 0.0329(16) 0.0429(19) 0.0523(19) -0.0072(15) 0.0106(14) 0.0014(14)
C12 0.0428(18) 0.040(2) 0.061(2) -0.0074(16) 0.0164(16) -0.0007(15)
C13 0.0457(19) 0.045(2) 0.053(2) -0.0046(16) 0.0119(16) 0.0066(16)
C14 0.0457(18) 0.049(2) 0.059(2) 0.0065(17) 0.0214(15) 0.0021(17)
C15 0.0480(19) 0.043(2) 0.056(2) -0.0050(17) 0.0192(15) 0.0097(16)
C16 0.0396(16) 0.0391(19) 0.0576(19) 0.0005(16) 0.0253(14) -0.0051(15)
C17 0.089(3) 0.057(3) 0.052(2) -0.008(2) 0.007(2) -0.010(2)
C18 0.061(2) 0.047(2) 0.068(2) -0.0087(19) 0.0278(18) -0.0042(19)
C19 0.148(5) 0.068(3) 0.102(4) -0.041(3) -0.009(3) 0.010(3)
Cl1 0.731(10) 0.372(6) 0.260(5) 0.001(4) -0.007(5) 0.113(6)
Cl2 0.518(8) 0.448(9) 0.491(7) -0.024(7) -0.048(5) -0.179(7)
C20 0.783(15) 0.400(10) 0.338(12) 0.036(9) -0.064(10) 0.046(12)

loop_
_atom_type_symbol
_atom_type_description
_atom_type_scat_dispersion_real
_atom_type_scat_dispersion_imag
_atom_type_scat_source
C C 0.0033 0.0016 'International Tables Vol C Tables 4.2.6.8 and 6.1.1.4'
H H 0.0000 0.0000 'International Tables Vol C Tables 4.2.6.8 and 6.1.1.4'
N N 0.0061 0.0033 'International Tables Vol C Tables 4.2.6.8 and 6.1.1.4'
O O 0.0106 0.0060 'International Tables Vol C Tables 4.2.6.8 and 6.1.1.4'
Cu Cu 0.3201 1.2651 'International Tables Vol C Tables 4.2.6.8 and 6.1.1.4'
Cl Cl 0.1484 0.1585 'International Tables Vol C Tables 4.2.6.8 and 6.1.1.4'

loop_
_geom_angle_atom_site_label_1
_geom_angle_atom_site_label_2
_geom_angle_atom_site_label_3
_geom_angle
_geom_angle_site_symmetry_1
_geom_angle_site_symmetry_3
O3 Cu1 O1 178.35(10) . .
O3 Cu1 N5 89.28(11) . 2_655
O1 Cu1 N5 90.77(10) . 2_655
O3 Cu1 N1 89.20(11) . .
O1 Cu1 N1 90.75(10) . .
N5 Cu1 N1 178.48(11) 2_655 .
C5 N1 C1 115.5(3) . .
C5 N1 Cu1 121.7(2) . .
C1 N1 Cu1 122.7(2) . .
C3 N2 C6 131.9(3) . .
C3 N2 H2A 114.1 . .
C6 N2 H2A 114.1 . .
C6 N3 C10 116.4(3) . .
C11 N4 C10 131.9(3) . .
C11 N4 H4A 114.0 . .
C10 N4 H4A 114.0 . .
C14 N5 C13 116.0(3) . .
C14 N5 Cu1 123.8(2) . 2_645
C13 N5 Cu1 120.0(2) . 2_645
C16 O1 Cu1 107.5(2) . .
C18 O3 Cu1 118.6(2) . .
N1 C1 C2 123.6(3) . .
N1 C1 H1 118.2 . .
C2 C1 H1 118.2 . .
C1 C2 C3 119.6(3) . .
C1 C2 H2 120.2 . .
C3 C2 H2 120.2 . .
N2 C3 C4 125.7(3) . .
N2 C3 C2 118.4(3) . .
C4 C3 C2 115.9(3) . .
C5 C4 C3 119.7(3) . .
C5 C4 H4 120.2 . .
C3 C4 H4 120.2 . .
N1 C5 C4 125.4(3) . .
N1 C5 H5 117.3 . .
C4 C5 H5 117.3 . .
N3 C6 N2 119.7(3) . .
N3 C6 C7 123.8(3) . .
N2 C6 C7 116.4(3) . .
C8 C7 C6 118.0(3) . .
C8 C7 H7 121.0 . .
C6 C7 H7 121.0 . .
C9 C8 C7 120.0(3) . .
C9 C8 H8 120.0 . .
C7 C8 H8 120.0 . .
C8 C9 C10 118.1(3) . .
C8 C9 H9 121.0 . .
C10 C9 H9 121.0 . .
N3 C10 N4 120.0(3) . .
N3 C10 C9 123.7(3) . .
N4 C10 C9 116.2(3) . .
C15 C11 N4 126.7(3) . .
C15 C11 C12 116.6(3) . .
N4 C11 C12 116.7(3) . .
C13 C12 C11 119.6(3) . .
C13 C12 H12 120.2 . .
C11 C12 H12 120.2 . .
N5 C13 C12 123.9(3) . .
N5 C13 H13 118.0 . .
C12 C13 H13 118.0 . .
N5 C14 C15 124.0(3) . .
N5 C14 H14 118.0 . .
C15 C14 H14 118.0 . .
C11 C15 C14 119.8(3) . .
C11 C15 H15 120.1 . .
C14 C15 H15 120.1 . .
O2 C16 O1 121.8(3) . .
O2 C16 C17 121.1(3) . .
O1 C16 C17 117.1(3) . .
C16 C17 H17A 109.5 . .
C16 C17 H17B 109.5 . .
H17A C17 H17B 109.5 . .
C16 C17 H17C 109.5 . .
H17A C17 H17C 109.5 . .
H17B C17 H17C 109.5 . .
O4 C18 O3 124.4(4) . .
O4 C18 C19 120.2(4) . .
O3 C18 C19 115.5(4) . .
C18 C19 H19A 109.5 . .
C18 C19 H19B 109.5 . .
H19A C19 H19B 109.5 . .
C18 C19 H19C 109.5 . .
H19A C19 H19C 109.5 . .
H19B C19 H19C 109.5 . .
Cl1 C20 Cl2 97.0(9) . .
Cl1 C20 H20A 112.4 . .
Cl2 C20 H20A 112.4 . .
Cl1 C20 H20B 112.4 . .
Cl2 C20 H20B 112.4 . .
H20A C20 H20B 109.9 . .

loop_
_geom_bond_atom_site_label_1
_geom_bond_atom_site_label_2
_geom_bond_distance
_geom_bond_site_symmetry_2
Cu1 O3 1.936(3) .
Cu1 O1 1.954(2) .
Cu1 N5 2.018(3) 2_655
Cu1 N1 2.018(3) .
N1 C5 1.329(4) .
N1 C1 1.347(4) .
N2 C3 1.370(4) .
N2 C6 1.389(4) .
N2 H2A 0.8600 .
N3 C6 1.339(4) .
N3 C10 1.341(4) .
N4 C11 1.374(4) .
N4 C10 1.390(4) .
N4 H4A 0.8600 .
N5 C14 1.334(4) .
N5 C13 1.335(5) .
N5 Cu1 2.017(3) 2_645
O1 C16 1.279(4) .
O2 C16 1.242(4) .
O3 C18 1.271(5) .
O4 C18 1.224(5) .
C1 C2 1.370(5) .
C1 H1 0.9300 .
C2 C3 1.400(5) .
C2 H2 0.9300 .
C3 C4 1.398(4) .
C4 C5 1.343(4) .
C4 H4 0.9300 .
C5 H5 0.9300 .
C6 C7 1.398(4) .
C7 C8 1.373(5) .
C7 H7 0.9300 .
C8 C9 1.368(5) .
C8 H8 0.9300 .
C9 C10 1.401(5) .
C9 H9 0.9300 .
C11 C15 1.371(5) .
C11 C12 1.403(5) .
C12 C13 1.369(5) .
C12 H12 0.9300 .
C13 H13 0.9300 .
C14 C15 1.381(5) .
C14 H14 0.9300 .
C15 H15 0.9300 .
C16 C17 1.495(5) .
C17 H17A 0.9600 .
C17 H17B 0.9600 .
C17 H17C 0.9600 .
C18 C19 1.475(6) .
C19 H19A 0.9600 .
C19 H19B 0.9600 .
C19 H19C 0.9600 .
Cl1 C20 1.681(15) .
Cl2 C20 1.741(16) .
C20 H20A 0.9700 .
C20 H20B 0.9700 .

loop_
_geom_hbond_atom_site_label_D
_geom_hbond_atom_site_label_H
_geom_hbond_atom_site_label_A
_geom_hbond_distance_DH
_geom_hbond_distance_HA
_geom_hbond_distance_DA
_geom_hbond_angle_DHA
_geom_hbond_site_symmetry_A
N2 H2A O2 0.86 2.03 2.857(4) 161.0 1_455
N4 H4A O4 0.86 2.02 2.877(4) 172.5 2_545

loop_
_geom_torsion_atom_site_label_1
_geom_torsion_atom_site_label_2
_geom_torsion_atom_site_label_3
_geom_torsion_atom_site_label_4
_geom_torsion
_geom_torsion_site_symmetry_1
O3 Cu1 N1 C5 25.4(3) .
O1 Cu1 N1 C5 -153.0(3) .
N5 Cu1 N1 C5 27(4) 2_655
O3 Cu1 N1 C1 -150.5(3) .
O1 Cu1 N1 C1 31.2(3) .
N5 Cu1 N1 C1 -149(4) 2_655
O3 Cu1 O1 C16 4(3) .
N5 Cu1 O1 C16 -88.0(2) 2_655
N1 Cu1 O1 C16 92.0(2) .
O1 Cu1 O3 C18 167(3) .
N5 Cu1 O3 C18 -101.1(3) 2_655
N1 Cu1 O3 C18 78.9(3) .
C5 N1 C1 C2 -2.9(5) .
Cu1 N1 C1 C2 173.2(3) .
N1 C1 C2 C3 -1.3(5) .
C6 N2 C3 C4 -10.4(5) .
C6 N2 C3 C2 171.5(3) .
C1 C2 C3 N2 -176.2(3) .
C1 C2 C3 C4 5.6(5) .
N2 C3 C4 C5 175.9(3) .
C2 C3 C4 C5 -6.0(5) .
C1 N1 C5 C4 2.5(5) .
Cu1 N1 C5 C4 -173.6(3) .
C3 C4 C5 N1 2.1(5) .
C10 N3 C6 N2 179.6(3) .
C10 N3 C6 C7 -0.6(4) .
C3 N2 C6 N3 3.4(5) .
C3 N2 C6 C7 -176.4(3) .
N3 C6 C7 C8 0.1(5) .
N2 C6 C7 C8 179.9(3) .
C6 C7 C8 C9 -0.1(5) .
C7 C8 C9 C10 0.6(5) .
C6 N3 C10 N4 -176.7(3) .
C6 N3 C10 C9 1.1(5) .
C11 N4 C10 N3 -5.9(6) .
C11 N4 C10 C9 176.2(3) .
C8 C9 C10 N3 -1.2(5) .
C8 C9 C10 N4 176.7(3) .
C10 N4 C11 C15 -17.3(6) .
C10 N4 C11 C12 165.0(3) .
C15 C11 C12 C13 0.2(5) .
N4 C11 C12 C13 178.1(3) .
C14 N5 C13 C12 -1.7(5) .
Cu1 N5 C13 C12 -176.7(3) 2_645
C11 C12 C13 N5 1.1(5) .
C13 N5 C14 C15 1.3(5) .
Cu1 N5 C14 C15 176.0(3) 2_645
N4 C11 C15 C14 -178.3(3) .
C12 C11 C15 C14 -0.6(5) .
N5 C14 C15 C11 -0.1(5) .
Cu1 O1 C16 O2 1.6(4) .
Cu1 O1 C16 C17 -178.8(3) .
Cu1 O3 C18 O4 6.0(5) .
Cu1 O3 C18 C19 -173.4(3) .
